data_7064075
loop_
_publ_author_name
'Behera, Papita'
'Dora, A. Smitarani'
'Rout, Laxmidhar'

_publ_section_title
;
 CuMoO4: a heterogeneous bimetallic nanocatalyst for the C--H activation
 of alkenes with iodoarenes
;
_journal_issue 43
_journal_name_full 'New Journal of Chemistry'
_journal_page_first 18692
_journal_page_last 18697
_journal_paper_doi 10.1039/D5NJ03598H
_journal_volume 49
_journal_year 2025
_chemical_formula_moiety '1.5(C14 H10 F2)'
_chemical_formula_sum 'C21 H15 F3'
_chemical_formula_weight 324.33
_space_group_crystal_system monoclinic
_space_group_IT_number 14
_space_group_name_Hall '-P 2yn'
_space_group_name_H-M_alt 'P 1 21/n 1'
_atom_sites_solution_hydrogens geom
_atom_sites_solution_primary dual
_audit_creation_date 2024-12-29
_audit_creation_method
;
Olex2 1.5-alpha
(compiled 2022.11.02 svn.ra8b101fa for OlexSys, GUI svn.r6635)
;
_audit_update_record
;
2024-12-30 deposited with the CCDC.	2025-10-17 downloaded from the CCDC.
;
_cell_angle_alpha 90
_cell_angle_beta 107.101(4)
_cell_angle_gamma 90
_cell_formula_units_Z 4
_cell_length_a 7.6825(3)
_cell_length_b 17.1255(4)
_cell_length_c 12.8014(4)
_cell_measurement_reflns_used 4094
_cell_measurement_temperature 293(2)
_cell_measurement_theta_max 26.4100
_cell_measurement_theta_min 2.0370
_cell_volume 1609.77(10)
_computing_cell_refinement 'CrysAlisPro 1.171.41.93a (Rigaku OD, 2020)'
_computing_data_collection 'CrysAlisPro 1.171.41.93a (Rigaku OD, 2020)'
_computing_data_reduction 'CrysAlisPro 1.171.41.93a (Rigaku OD, 2020)'
_computing_molecular_graphics 'Olex2 1.5-alpha (Dolomanov et al., 2009)'
_computing_publication_material 'Olex2 1.5-alpha (Dolomanov et al., 2009)'
_computing_structure_refinement 'SHELXL 2018/3 (Sheldrick, 2015)'
_computing_structure_solution 'SHELXT 2018/2 (Sheldrick, 2018)'
_diffrn_ambient_temperature 293(2)
_diffrn_detector 'Hybrid Pixel Array Detector'
_diffrn_detector_area_resol_mean 10.0000
_diffrn_measured_fraction_theta_full 0.882
_diffrn_measured_fraction_theta_max 0.822
_diffrn_measurement_details
;
List of Runs (angles in degrees, time in seconds):

  # Type    Start    End  Width  t~exp~   \w     \q     \k     \f   Frames
#--------------------------------------------------------------------------
  1  \w    -11.00  14.00   0.50  102.84    --  -10.20  20.00 -97.00   50
  2  \w   -100.00 -74.00   0.50  102.84    --  -10.20  20.00 -97.00   52
  3  \w     25.00  51.00   0.50  102.84    --   10.00  77.00 150.00   52
  4  \w     55.00  95.00   0.50  102.84    --   10.00  77.00 150.00   80
  5  \w      9.00  34.00   0.50  102.84    --   10.00  20.00 -97.00   50
  6  \w    -41.00  12.00   0.50  102.84    --  -10.20 -77.00  30.00  106
  7  \w    -14.00  12.00   0.50  102.84    --  -10.20 -77.00 -30.00   52
  8  \w   -100.00 -62.00   0.50  102.84    --  -10.20 -77.00 -30.00   76
  9  \w    -99.00 -52.00   0.50  102.84    --  -10.20 -77.00  30.00   94
;
_diffrn_measurement_device 'four-circle diffractometer'
_diffrn_measurement_device_type 'XtaLAB Pro II AFC12 (RINC): Kappa single'
_diffrn_measurement_method '\w scans'
_diffrn_orient_matrix_type 'CrysAlisPro convention (1999,Acta A55,543-557)'
_diffrn_orient_matrix_UB_11 0.0502200000
_diffrn_orient_matrix_UB_12 0.0156667000
_diffrn_orient_matrix_UB_13 0.0512830000
_diffrn_orient_matrix_UB_21 0.0106448000
_diffrn_orient_matrix_UB_22 -0.0380564000
_diffrn_orient_matrix_UB_23 0.0228806000
_diffrn_orient_matrix_UB_31 0.0818268000
_diffrn_orient_matrix_UB_32 -0.0046786000
_diffrn_orient_matrix_UB_33 -0.0143544000
_diffrn_radiation_monochromator mirror
_diffrn_radiation_probe x-ray
_diffrn_radiation_type 'Mo K\a'
_diffrn_radiation_wavelength 0.71073
_diffrn_reflns_av_R_equivalents 0.0124
_diffrn_reflns_av_unetI/netI 0.0147
_diffrn_reflns_Laue_measured_fraction_full 0.882
_diffrn_reflns_Laue_measured_fraction_max 0.822
_diffrn_reflns_limit_h_max 6
_diffrn_reflns_limit_h_min -9
_diffrn_reflns_limit_k_max 19
_diffrn_reflns_limit_k_min -21
_diffrn_reflns_limit_l_max 15
_diffrn_reflns_limit_l_min -16
_diffrn_reflns_number 8555
_diffrn_reflns_point_group_measured_fraction_full 0.882
_diffrn_reflns_point_group_measured_fraction_max 0.822
_diffrn_reflns_theta_full 25.242
_diffrn_reflns_theta_max 27.002
_diffrn_reflns_theta_min 2.046
_diffrn_source 'micro-focus sealed X-ray tube'
_diffrn_source_type 'Rigaku (Mo) X-ray Source'
_exptl_absorpt_coefficient_mu 0.101
_exptl_absorpt_correction_T_max 1.00000
_exptl_absorpt_correction_T_min 0.63431
_exptl_absorpt_correction_type multi-scan
_exptl_absorpt_process_details
;
CrysAlisPro 1.171.41.93a (Rigaku Oxford Diffraction, 2020)
Empirical absorption correction using spherical harmonics,
implemented in SCALE3 ABSPACK scaling algorithm.
;
_exptl_crystal_density_diffrn 1.338
_exptl_crystal_description crystalline
_exptl_crystal_F_000 672
_exptl_crystal_size_max 0.15
_exptl_crystal_size_mid 0.12
_exptl_crystal_size_min 0.10
_refine_diff_density_max 0.174
_refine_diff_density_min -0.156
_refine_diff_density_rms 0.026
_refine_ls_extinction_coef 0.0051(8)
_refine_ls_extinction_expression Fc^*^=kFc[1+0.001xFc^2^\l^3^/sin(2\q)]^-1/4^
_refine_ls_extinction_method 'SHELXL-2018/3 (Sheldrick 2018)'
_refine_ls_goodness_of_fit_ref 1.042
_refine_ls_hydrogen_treatment constr
_refine_ls_matrix_type full
_refine_ls_number_parameters 218
_refine_ls_number_reflns 2894
_refine_ls_number_restraints 0
_refine_ls_restrained_S_all 1.042
_refine_ls_R_factor_all 0.0505
_refine_ls_R_factor_gt 0.0387
_refine_ls_shift/su_max 0.000
_refine_ls_shift/su_mean 0.000
_refine_ls_structure_factor_coef Fsqd
_refine_ls_weighting_details 'w=1/[\s^2^(Fo^2^)+(0.0451P)^2^+0.2856P] where P=(Fo^2^+2Fc^2^)/3'
_refine_ls_weighting_scheme calc
_refine_ls_wR_factor_gt 0.1001
_refine_ls_wR_factor_ref 0.1069
_reflns_Friedel_coverage 0.000
_reflns_number_gt 2266
_reflns_number_total 2894
_reflns_threshold_expression 'I > 2\s(I)'
_cod_data_source_file d5nj03598h2.cif
_cod_data_source_block pbc-360_20122024
_cod_depositor_comments 'Adding full bibliography for 7064074--7064075.cif.'
_cod_original_cell_volume 1609.77(9)
_cod_database_code 7064075
_shelx_shelxl_version_number 2018/3
_chemical_oxdiff_formula 'C H F'
_shelx_space_group_comment
;
The symmetry employed for this shelxl refinement is uniquely defined
by the following loop, which should always be used as a source of
symmetry information in preference to the above space-group names.
They are only intended as comments.
;
_olex2_refinement_description
;
1. Fixed Uiso
 At 1.2 times of:
  All C(H) groups
2.a Aromatic/amide H refined with riding coordinates:
 C007(H007), C008(H008), C00A(H00A), C00B(H00B), C00C(H00C), C00D(H00D),
 C00E(H00E), C00F(H00F), C00G(H00G), C00H(H00H), C00J(H00J), C00K(H00K),
 C00L(H00L), C00N(H00N), C00O(H00O)
;
_olex2_submission_special_instructions 'No special instructions were received'
_oxdiff_exptl_absorpt_empirical_details
;
Empirical correction (ABSPACK) includes:
- Absorption correction using spherical harmonics
- Frame scaling
;
_oxdiff_exptl_absorpt_empirical_full_max 1.918
_oxdiff_exptl_absorpt_empirical_full_min 0.570

loop_
_space_group_symop_operation_xyz
'x, y, z'
'-x+1/2, y+1/2, -z+1/2'
'-x, -y, -z'
'x-1/2, -y-1/2, z-1/2'

loop_
_atom_site_label
_atom_site_type_symbol
_atom_site_fract_x
_atom_site_fract_y
_atom_site_fract_z
_atom_site_U_iso_or_equiv
_atom_site_adp_type
_atom_site_occupancy
_atom_site_site_symmetry_order
_atom_site_calc_flag
_atom_site_refinement_flags_posn
_atom_site_refinement_flags_adp
_atom_site_refinement_flags_occupancy
_atom_site_disorder_assembly
_atom_site_disorder_group
F001 F 0.98506(14) 0.24615(6) 1.42616(7) 0.0739(3) Uani 1 1 d . . . . .
F002 F 0.96028(16) 0.41468(6) 0.50871(7) 0.0832(4) Uani 1 1 d . . . . .
F003 F 0.49273(15) 0.41094(6) 0.45288(7) 0.0834(3) Uani 1 1 d . . . . .
C004 C 0.98913(17) 0.37785(8) 0.83102(10) 0.0444(3) Uani 1 1 d . . . . .
C005 C 0.96448(18) 0.29183(8) 1.10699(11) 0.0447(3) Uani 1 1 d . . . . .
C006 C 0.49914(17) 0.45353(8) 0.13788(11) 0.0471(4) Uani 1 1 d . . . . .
C007 C 0.89490(19) 0.32651(8) 0.74918(11) 0.0506(4) Uani 1 1 d . . . . .
H007 H 0.837781 0.283102 0.767952 0.061 Uiso 1 1 calc R U . . .
C008 C 1.05110(18) 0.34330(8) 1.19109(11) 0.0486(4) Uani 1 1 d . . . . .
H008 H 1.104926 0.388422 1.174498 0.058 Uiso 1 1 calc R U . . .
C009 C 0.9788(2) 0.26142(8) 1.32091(11) 0.0494(4) Uani 1 1 d . . . . .
C00A C 1.06924(19) 0.44297(8) 0.79943(11) 0.0499(4) Uani 1 1 d . . . . .
H00A H 1.130443 0.478617 0.852323 0.060 Uiso 1 1 calc R U . . .
C00B C 1.05818(19) 0.32836(8) 1.29820(11) 0.0518(4) Uani 1 1 d . . . . .
H00B H 1.115529 0.362947 1.353650 0.062 Uiso 1 1 calc R U . . .
C00C C 0.94930(19) 0.30539(8) 0.99135(11) 0.0507(4) Uani 1 1 d . . . . .
H00C H 0.891606 0.266347 0.943018 0.061 Uiso 1 1 calc R U . . .
C00D C 0.88714(19) 0.22485(8) 1.13539(11) 0.0519(4) Uani 1 1 d . . . . .
H00D H 0.829820 0.189573 1.080898 0.062 Uiso 1 1 calc R U . . .
C00E C 1.0603(2) 0.45611(8) 0.69148(12) 0.0538(4) Uani 1 1 d . . . . .
H00E H 1.115065 0.499754 0.671442 0.065 Uiso 1 1 calc R U . . .
C00F C 0.42904(19) 0.50830(8) 0.19532(12) 0.0541(4) Uani 1 1 d . . . . .
H00F H 0.382563 0.555045 0.161506 0.065 Uiso 1 1 calc R U . . .
C00G C 1.00722(19) 0.36594(9) 0.94761(11) 0.0515(4) Uani 1 1 d . . . . .
H00G H 1.065556 0.405222 0.995273 0.062 Uiso 1 1 calc R U . . .
C00H C 0.5104(2) 0.46661(8) 0.02654(11) 0.0538(4) Uani 1 1 d . . . . .
H00H H 0.534660 0.423065 -0.010276 0.065 Uiso 1 1 calc R U . . .
C00I C 0.9689(2) 0.40334(9) 0.61503(11) 0.0530(4) Uani 1 1 d . . . . .
C00J C 0.89278(19) 0.20910(8) 1.24178(12) 0.0533(4) Uani 1 1 d . . . . .
H00J H 0.839597 0.164130 1.259383 0.064 Uiso 1 1 calc R U . . .
C00K C 0.8847(2) 0.33878(9) 0.64122(11) 0.0557(4) Uani 1 1 d . . . . .
H00K H 0.822250 0.304076 0.587321 0.067 Uiso 1 1 calc R U . . .
C00L C 0.5643(2) 0.38388(9) 0.19047(12) 0.0554(4) Uani 1 1 d . . . . .
H00L H 0.608894 0.345877 0.153164 0.066 Uiso 1 1 calc R U . . .
C00M C 0.4960(2) 0.42545(9) 0.34917(11) 0.0554(4) Uani 1 1 d . . . . .
C00N C 0.5648(2) 0.36958(9) 0.29656(13) 0.0587(4) Uani 1 1 d . . . . .
H00N H 0.610788 0.323059 0.331281 0.070 Uiso 1 1 calc R U . . .
C00O C 0.4270(2) 0.49474(9) 0.30109(12) 0.0583(4) Uani 1 1 d . . . . .
H00O H 0.380122 0.531655 0.338800 0.070 Uiso 1 1 calc R U . . .

loop_
_atom_site_aniso_label
_atom_site_aniso_U_11
_atom_site_aniso_U_22
_atom_site_aniso_U_33
_atom_site_aniso_U_23
_atom_site_aniso_U_13
_atom_site_aniso_U_12
F001 0.0933(7) 0.0860(7) 0.0463(5) 0.0106(4) 0.0266(5) -0.0008(5)
F002 0.1295(9) 0.0777(7) 0.0482(5) 0.0097(4) 0.0350(5) -0.0064(6)
F003 0.1038(8) 0.0966(8) 0.0540(5) 0.0091(5) 0.0299(5) -0.0026(6)
C004 0.0417(7) 0.0482(7) 0.0441(7) 0.0044(6) 0.0138(6) 0.0035(6)
C005 0.0438(7) 0.0492(7) 0.0420(7) 0.0015(6) 0.0141(6) 0.0036(6)
C006 0.0405(7) 0.0528(8) 0.0468(7) -0.0039(6) 0.0111(6) -0.0033(6)
C007 0.0531(8) 0.0484(8) 0.0524(8) 0.0045(6) 0.0185(7) -0.0067(6)
C008 0.0506(8) 0.0458(7) 0.0514(8) 0.0032(6) 0.0179(7) -0.0016(6)
C009 0.0525(8) 0.0591(8) 0.0392(7) 0.0069(6) 0.0177(6) 0.0084(7)
C00A 0.0484(7) 0.0496(8) 0.0491(8) 0.0009(6) 0.0105(6) -0.0020(6)
C00B 0.0534(8) 0.0536(8) 0.0463(8) -0.0052(6) 0.0116(7) -0.0005(7)
C00C 0.0525(8) 0.0518(8) 0.0472(8) -0.0024(6) 0.0136(7) -0.0037(7)
C00D 0.0551(8) 0.0503(8) 0.0485(8) -0.0032(6) 0.0124(7) -0.0049(7)
C00E 0.0569(8) 0.0487(8) 0.0582(9) 0.0116(7) 0.0209(7) -0.0016(7)
C00F 0.0534(8) 0.0513(8) 0.0563(8) 0.0026(7) 0.0142(7) 0.0031(7)
C00G 0.0524(8) 0.0526(8) 0.0485(8) -0.0006(6) 0.0133(7) -0.0046(7)
C00H 0.0527(8) 0.0535(8) 0.0530(8) -0.0082(6) 0.0123(7) -0.0007(7)
C00I 0.0651(9) 0.0553(8) 0.0415(7) 0.0087(6) 0.0200(7) 0.0064(7)
C00J 0.0545(8) 0.0509(8) 0.0561(9) 0.0071(7) 0.0190(7) -0.0038(7)
C00K 0.0644(9) 0.0536(8) 0.0471(8) -0.0026(7) 0.0133(7) -0.0039(7)
C00L 0.0545(8) 0.0530(8) 0.0616(9) -0.0045(7) 0.0217(7) 0.0044(7)
C00M 0.0554(9) 0.0671(10) 0.0442(8) 0.0002(7) 0.0156(7) -0.0055(8)
C00N 0.0575(9) 0.0549(8) 0.0626(9) 0.0087(7) 0.0158(8) 0.0030(7)
C00O 0.0618(9) 0.0586(9) 0.0586(9) -0.0087(7) 0.0243(8) 0.0017(8)

loop_
_atom_type_symbol
_atom_type_description
_atom_type_scat_dispersion_real
_atom_type_scat_dispersion_imag
_atom_type_scat_source
C C 0.0033 0.0016 'International Tables Vol C Tables 4.2.6.8 and 6.1.1.4'
H H 0.0000 0.0000 'International Tables Vol C Tables 4.2.6.8 and 6.1.1.4'
F F 0.0171 0.0103 'International Tables Vol C Tables 4.2.6.8 and 6.1.1.4'

loop_
_geom_angle_atom_site_label_1
_geom_angle_atom_site_label_2
_geom_angle_atom_site_label_3
_geom_angle
_geom_angle_site_symmetry_1
_geom_angle_site_symmetry_3
_geom_angle_publ_flag
C007 C004 C00G 123.18(12) . . ?
C00A C004 C007 117.60(12) . . ?
C00A C004 C00G 119.22(12) . . ?
C008 C005 C00C 123.70(13) . . ?
C00D C005 C008 117.54(13) . . ?
C00D C005 C00C 118.76(12) . . ?
C00F C006 C00H 123.42(13) . . ?
C00L C006 C00F 117.54(13) . . ?
C00L C006 C00H 119.03(13) . . ?
C004 C007 H007 119.3 . . ?
C00K C007 C004 121.39(13) . . ?
C00K C007 H007 119.3 . . ?
C005 C008 H008 119.4 . . ?
C00B C008 C005 121.24(13) . . ?
C00B C008 H008 119.4 . . ?
F001 C009 C00B 118.90(13) . . ?
F001 C009 C00J 118.47(13) . . ?
C00J C009 C00B 122.64(13) . . ?
C004 C00A H00A 119.1 . . ?
C00E C00A C004 121.70(13) . . ?
C00E C00A H00A 119.1 . . ?
C008 C00B H00B 120.8 . . ?
C009 C00B C008 118.44(13) . . ?
C009 C00B H00B 120.8 . . ?
C005 C00C H00C 116.0 . . ?
C00G C00C C005 128.06(13) . . ?
C00G C00C H00C 116.0 . . ?
C005 C00D H00D 119.0 . . ?
C00J C00D C005 121.98(13) . . ?
C00J C00D H00D 119.0 . . ?
C00A C00E H00E 120.9 . . ?
C00I C00E C00A 118.23(13) . . ?
C00I C00E H00E 120.9 . . ?
C006 C00F H00F 119.2 . . ?
C00O C00F C006 121.50(14) . . ?
C00O C00F H00F 119.2 . . ?
C004 C00G H00G 116.7 . . ?
C00C C00G C004 126.68(13) . . ?
C00C C00G H00G 116.7 . . ?
C006 C00H H00H 116.5 . . ?
C00H C00H C006 126.90(18) 3_665 . ?
C00H C00H H00H 116.5 3_665 . ?
F002 C00I C00E 119.18(13) . . ?
F002 C00I C00K 118.23(13) . . ?
C00E C00I C00K 122.59(13) . . ?
C009 C00J C00D 118.17(13) . . ?
C009 C00J H00J 120.9 . . ?
C00D C00J H00J 120.9 . . ?
C007 C00K H00K 120.8 . . ?
C00I C00K C007 118.47(13) . . ?
C00I C00K H00K 120.8 . . ?
C006 C00L H00L 119.1 . . ?
C00N C00L C006 121.73(14) . . ?
C00N C00L H00L 119.1 . . ?
F003 C00M C00N 118.41(14) . . ?
F003 C00M C00O 118.82(14) . . ?
C00N C00M C00O 122.75(14) . . ?
C00L C00N H00N 120.9 . . ?
C00M C00N C00L 118.23(14) . . ?
C00M C00N H00N 120.9 . . ?
C00F C00O H00O 120.9 . . ?
C00M C00O C00F 118.22(14) . . ?
C00M C00O H00O 120.9 . . ?

loop_
_geom_bond_atom_site_label_1
_geom_bond_atom_site_label_2
_geom_bond_distance
_geom_bond_site_symmetry_2
_geom_bond_publ_flag
F001 C009 1.3593(15) . ?
F002 C00I 1.3570(15) . ?
F003 C00M 1.3580(16) . ?
C004 C007 1.3959(18) . ?
C004 C00A 1.3902(19) . ?
C004 C00G 1.4719(18) . ?
C005 C008 1.3991(18) . ?
C005 C00C 1.4689(18) . ?
C005 C00D 1.3885(19) . ?
C006 C00F 1.3940(19) . ?
C006 C00H 1.4701(19) . ?
C006 C00L 1.3888(19) . ?
C007 H007 0.9300 . ?
C007 C00K 1.3772(18) . ?
C008 H008 0.9300 . ?
C008 C00B 1.3801(18) . ?
C009 C00B 1.369(2) . ?
C009 C00J 1.368(2) . ?
C00A H00A 0.9300 . ?
C00A C00E 1.3817(18) . ?
C00B H00B 0.9300 . ?
C00C H00C 0.9300 . ?
C00C C00G 1.317(2) . ?
C00D H00D 0.9300 . ?
C00D C00J 1.3766(19) . ?
C00E H00E 0.9300 . ?
C00E C00I 1.365(2) . ?
C00F H00F 0.9300 . ?
C00F C00O 1.378(2) . ?
C00G H00G 0.9300 . ?
C00H C00H 1.316(3) 3_665 ?
C00H H00H 0.9300 . ?
C00I C00K 1.371(2) . ?
C00J H00J 0.9300 . ?
C00K H00K 0.9300 . ?
C00L H00L 0.9300 . ?
C00L C00N 1.379(2) . ?
C00M C00N 1.363(2) . ?
C00M C00O 1.370(2) . ?
C00N H00N 0.9300 . ?
C00O H00O 0.9300 . ?

loop_
_geom_torsion_atom_site_label_1
_geom_torsion_atom_site_label_2
_geom_torsion_atom_site_label_3
_geom_torsion_atom_site_label_4
_geom_torsion
_geom_torsion_site_symmetry_1
_geom_torsion_site_symmetry_2
_geom_torsion_site_symmetry_3
_geom_torsion_site_symmetry_4
_geom_torsion_publ_flag
F001 C009 C00B C008 179.97(12) . . . . ?
F001 C009 C00J C00D -179.90(12) . . . . ?
F002 C00I C00K C007 179.26(13) . . . . ?
F003 C00M C00N C00L 178.68(13) . . . . ?
F003 C00M C00O C00F -179.18(13) . . . . ?
C004 C007 C00K C00I -0.4(2) . . . . ?
C004 C00A C00E C00I 0.4(2) . . . . ?
C005 C008 C00B C009 0.3(2) . . . . ?
C005 C00C C00G C004 -179.75(13) . . . . ?
C005 C00D C00J C009 -0.4(2) . . . . ?
C006 C00F C00O C00M -0.1(2) . . . . ?
C006 C00L C00N C00M 1.1(2) . . . . ?
C007 C004 C00A C00E -1.4(2) . . . . ?
C007 C004 C00G C00C 4.2(2) . . . . ?
C008 C005 C00C C00G -1.7(2) . . . . ?
C008 C005 C00D C00J 0.6(2) . . . . ?
C00A C004 C007 C00K 1.4(2) . . . . ?
C00A C004 C00G C00C -175.65(14) . . . . ?
C00A C00E C00I F002 -179.26(13) . . . . ?
C00A C00E C00I C00K 0.7(2) . . . . ?
C00B C009 C00J C00D 0.2(2) . . . . ?
C00C C005 C008 C00B 178.69(13) . . . . ?
C00C C005 C00D C00J -178.65(13) . . . . ?
C00D C005 C008 C00B -0.5(2) . . . . ?
C00D C005 C00C C00G 177.46(14) . . . . ?
C00E C00I C00K C007 -0.7(2) . . . . ?
C00F C006 C00H C00H 13.2(3) . . . 3_665 ?
C00F C006 C00L C00N -1.6(2) . . . . ?
C00G C004 C007 C00K -178.45(13) . . . . ?
C00G C004 C00A C00E 178.45(13) . . . . ?
C00H C006 C00F C00O -177.65(13) . . . . ?
C00H C006 C00L C00N 177.17(13) . . . . ?
C00J C009 C00B C008 -0.1(2) . . . . ?
C00L C006 C00F C00O 1.1(2) . . . . ?
C00L C006 C00H C00H -165.55(19) . . . 3_665 ?
C00N C00M C00O C00F -0.5(2) . . . . ?
C00O C00M C00N C00L 0.0(2) . . . . ?
